data_1519519
loop_
_publ_author_name
'Skabara, Peter J.'
'Coles, Simon J.'
'Hursthouse, Michael B.'

_publ_section_title
;
 C6H4O2S3
;
_journal_name_full 'Crystal Structure Report Archive'
_journal_page_first 1002
_journal_year 2003
_chemical_formula_moiety 'C6 H4 O2 S3'
_chemical_formula_sum 'C6 H4 O2 S3'
_chemical_formula_weight 204.30
_space_group_IT_number 14
_symmetry_cell_setting monoclinic
_symmetry_space_group_name_Hall '-P 2ybc'
_symmetry_space_group_name_H-M 'P 1 21/c 1'
_atom_sites_solution_hydrogens geom
_atom_sites_solution_primary direct
_atom_sites_solution_secondary difmap
_cell_angle_alpha 90.00
_cell_angle_beta 99.48(3)
_cell_angle_gamma 90.00
_cell_formula_units_Z 4
_cell_length_a 5.2947(2)
_cell_length_b 9.1530(4)
_cell_length_c 16.0782(7)
_cell_measurement_reflns_used 3709
_cell_measurement_temperature 120(2)
_cell_measurement_theta_max 27.48
_cell_measurement_theta_min 2.91
_cell_volume 768.55(9)
_computing_cell_refinement 'DENZO and COLLECT'
_computing_data_collection
;
'DENZO (Otwinowski and Minor, 1997) & COLLECT (Hooft, 1998) '
;
_computing_data_reduction 'DENZO and COLLECT'
_computing_publication_material SHELXL-97
_computing_structure_refinement 'SHELXL-97 (Sheldrick, 2008)'
_computing_structure_solution 'SHELXS-97 (Sheldrick, 2008)'
_diffrn_ambient_temperature 120(2)
_diffrn_measured_fraction_theta_full 0.993
_diffrn_measured_fraction_theta_max 0.993
_diffrn_measurement_device_type 'Enraf Nonius KappaCCD area detector'
_diffrn_measurement_method '\w and \f scans to fill Ewald sphere'
_diffrn_radiation_monochromator graphite
_diffrn_radiation_source 'Enraf Nonius FR591 rotating anode'
_diffrn_radiation_type MoK\a
_diffrn_radiation_wavelength 0.71073
_diffrn_reflns_av_R_equivalents 0.0486
_diffrn_reflns_av_sigmaI/netI 0.0394
_diffrn_reflns_limit_h_max 6
_diffrn_reflns_limit_h_min -6
_diffrn_reflns_limit_k_max 11
_diffrn_reflns_limit_k_min -11
_diffrn_reflns_limit_l_max 20
_diffrn_reflns_limit_l_min -14
_diffrn_reflns_number 7208
_diffrn_reflns_theta_full 27.48
_diffrn_reflns_theta_max 27.48
_diffrn_reflns_theta_min 3.40
_exptl_absorpt_coefficient_mu 0.902
_exptl_absorpt_correction_T_max 0.9182
_exptl_absorpt_correction_T_min 0.7687
_exptl_absorpt_correction_type multi-scan
_exptl_absorpt_process_details 'SORTAV (Blessing, 1997)'
_exptl_crystal_colour orange
_exptl_crystal_density_diffrn 1.766
_exptl_crystal_density_method 'not measured'
_exptl_crystal_description block
_exptl_crystal_F_000 416
_exptl_crystal_size_max 0.32
_exptl_crystal_size_mid 0.14
_exptl_crystal_size_min 0.10
_refine_diff_density_max 0.369
_refine_diff_density_min -0.384
_refine_diff_density_rms 0.069
_refine_ls_extinction_coef 0.015(2)
_refine_ls_extinction_expression Fc^*^=kFc[1+0.001xFc^2^\l^3^/sin(2\q)]^-1/4^
_refine_ls_extinction_method SHELXL
_refine_ls_goodness_of_fit_ref 1.063
_refine_ls_hydrogen_treatment constr
_refine_ls_matrix_type full
_refine_ls_number_parameters 101
_refine_ls_number_reflns 1746
_refine_ls_number_restraints 0
_refine_ls_restrained_S_all 1.063
_refine_ls_R_factor_all 0.0309
_refine_ls_R_factor_gt 0.0258
_refine_ls_shift/su_max 0.017
_refine_ls_shift/su_mean 0.001
_refine_ls_structure_factor_coef Fsqd
_refine_ls_weighting_details 'calc w=1/[\s^2^(Fo^2^)+(0.0330P)^2^+0.2731P] where P=(Fo^2^+2Fc^2^)/3'
_refine_ls_weighting_scheme calc
_refine_ls_wR_factor_gt 0.0641
_refine_ls_wR_factor_ref 0.0667
_reflns_number_gt 1565
_reflns_number_total 1746
_reflns_threshold_expression >2sigma(I)
_cod_data_source_file eCrystal-1002.cif
_cod_data_source_block 03src0701
_cod_depositor_comments
;
Citation :
Skabara, Peter J. and Coles, Simon J. and Hursthouse, Michael B. (2003) 
University of Southampton, Crystal Structure Report Archive. 
(doi:10.5258/ecrystals/1002)

More at:
http://ecrystals.chem.soton.ac.uk/1002/

The following automatic conversions were performed:

'_symmetry_cell_setting' value 'Monoclinic' changed to 'monoclinic'
according to the built-in table from CIF Core dictionary named
'cif_core.dic' version 2.4.1 from 2010-06-29.

Automatic conversion script
Id: cif_fix_values 3271 2015-04-21 07:52:19Z andrius 
;
_cod_original_sg_symbol_H-M P2(1)/c
_cod_database_code 1519519

loop_
_symmetry_equiv_pos_as_xyz
'x, y, z'
'-x, y+1/2, -z+1/2'
'-x, -y, -z'
'x, -y-1/2, z-1/2'

loop_
_atom_site_label
_atom_site_type_symbol
_atom_site_fract_x
_atom_site_fract_y
_atom_site_fract_z
_atom_site_U_iso_or_equiv
_atom_site_adp_type
_atom_site_occupancy
_atom_site_symmetry_multiplicity
_atom_site_calc_flag
_atom_site_refinement_flags
_atom_site_disorder_assembly
_atom_site_disorder_group
O1 O -0.3546(2) 0.93484(12) 0.08696(7) 0.0226(3) Uani 1 1 d . . .
O2 O 0.1532(2) 0.67133(12) -0.09427(7) 0.0200(2) Uani 1 1 d . . .
C1 C 0.3674(3) 0.54447(17) 0.19069(9) 0.0180(3) Uani 1 1 d . . .
H1A H 0.2203 0.4802 0.1958 0.022 Uiso 1 1 calc R . .
H1B H 0.5250 0.4936 0.2175 0.022 Uiso 1 1 calc R . .
C2 C 0.3405(3) 0.68517(18) 0.23864(10) 0.0197(3) Uani 1 1 d . . .
H2A H 0.4752 0.7542 0.2278 0.024 Uiso 1 1 calc R . .
H2B H 0.3702 0.6634 0.2998 0.024 Uiso 1 1 calc R . .
C4 C 0.0555(3) 0.72272(15) -0.03845(9) 0.0142(3) Uani 1 1 d . . .
C5 C 0.1343(3) 0.69293(15) 0.05296(9) 0.0124(3) Uani 1 1 d . . .
C6 C -0.0032(3) 0.76773(15) 0.10242(9) 0.0133(3) Uani 1 1 d . . .
C7 C -0.2085(3) 0.86025(15) 0.05556(9) 0.0153(3) Uani 1 1 d . . .
S1 S 0.38185(7) 0.57031(4) 0.08023(2) 0.01450(13) Uani 1 1 d . . .
S2 S 0.03159(7) 0.77343(4) 0.21125(2) 0.01887(13) Uani 1 1 d . . .
S3 S -0.20866(7) 0.84737(4) -0.05618(2) 0.01720(13) Uani 1 1 d . . .

loop_
_atom_site_aniso_label
_atom_site_aniso_U_11
_atom_site_aniso_U_22
_atom_site_aniso_U_33
_atom_site_aniso_U_23
_atom_site_aniso_U_13
_atom_site_aniso_U_12
O1 0.0182(6) 0.0229(6) 0.0268(6) -0.0012(5) 0.0040(5) 0.0086(5)
O2 0.0218(6) 0.0246(5) 0.0146(5) -0.0013(4) 0.0063(4) 0.0009(5)
C1 0.0199(8) 0.0187(7) 0.0157(7) 0.0042(6) 0.0037(6) 0.0037(6)
C2 0.0163(8) 0.0262(8) 0.0155(7) -0.0015(6) -0.0001(6) 0.0045(6)
C4 0.0138(7) 0.0127(6) 0.0158(7) 0.0002(5) 0.0012(6) -0.0027(5)
C5 0.0121(7) 0.0105(6) 0.0143(7) 0.0008(5) 0.0013(5) -0.0005(5)
C6 0.0130(7) 0.0139(6) 0.0128(7) -0.0006(5) 0.0013(6) 0.0000(5)
C7 0.0145(7) 0.0137(7) 0.0173(7) -0.0016(6) 0.0016(6) -0.0002(6)
S1 0.0152(2) 0.01380(19) 0.0152(2) 0.00014(13) 0.00467(15) 0.00468(14)
S2 0.0169(2) 0.0273(2) 0.0128(2) -0.00277(14) 0.00359(15) 0.00726(15)
S3 0.0165(2) 0.0172(2) 0.0164(2) 0.00181(14) -0.00158(15) 0.00240(14)

loop_
_atom_type_symbol
_atom_type_description
_atom_type_scat_dispersion_real
_atom_type_scat_dispersion_imag
_atom_type_scat_source
C C 0.0033 0.0016 'International Tables Vol C Tables 4.2.6.8 and 6.1.1.4'
H H 0.0000 0.0000 'International Tables Vol C Tables 4.2.6.8 and 6.1.1.4'
S S 0.1246 0.1234 'International Tables Vol C Tables 4.2.6.8 and 6.1.1.4'
O O 0.0106 0.0060 'International Tables Vol C Tables 4.2.6.8 and 6.1.1.4'

loop_
_geom_angle_atom_site_label_1
_geom_angle_atom_site_label_2
_geom_angle_atom_site_label_3
_geom_angle
_geom_angle_site_symmetry_1
_geom_angle_site_symmetry_3
C2 C1 S1 114.25(11) . .
C2 C1 H1A 108.7 . .
S1 C1 H1A 108.7 . .
C2 C1 H1B 108.7 . .
S1 C1 H1B 108.7 . .
H1A C1 H1B 107.6 . .
C1 C2 S2 114.26(11) . .
C1 C2 H2A 108.7 . .
S2 C2 H2A 108.7 . .
C1 C2 H2B 108.7 . .
S2 C2 H2B 108.7 . .
H2A C2 H2B 107.6 . .
O2 C4 C5 125.53(14) . .
O2 C4 S3 123.42(12) . .
C5 C4 S3 111.05(11) . .
C6 C5 C4 113.51(13) . .
C6 C5 S1 129.84(12) . .
C4 C5 S1 116.65(11) . .
C5 C6 C7 114.34(13) . .
C5 C6 S2 129.30(12) . .
C7 C6 S2 116.35(11) . .
O1 C7 C6 125.40(14) . .
O1 C7 S3 124.14(11) . .
C6 C7 S3 110.45(10) . .
C5 S1 C1 100.47(7) . .
C6 S2 C2 100.01(7) . .
C4 S3 C7 90.63(7) . .

loop_
_geom_bond_atom_site_label_1
_geom_bond_atom_site_label_2
_geom_bond_distance
_geom_bond_site_symmetry_2
O1 C7 1.2032(18) .
O2 C4 1.2030(18) .
C1 C2 1.520(2) .
C1 S1 1.8056(15) .
C1 H1A 0.9900 .
C1 H1B 0.9900 .
C2 S2 1.8121(15) .
C2 H2A 0.9900 .
C2 H2B 0.9900 .
C4 C5 1.485(2) .
C4 S3 1.7912(15) .
C5 C6 1.350(2) .
C5 S1 1.7263(14) .
C6 C7 1.482(2) .
C6 S2 1.7299(15) .
C7 S3 1.8004(15) .
